data_2228028
loop_
_publ_author_name
'Fernandes, Jos\'e A.'
'Almeida Paz, Filipe A.'
'Vilela, S\'ergio M. F.'
'Tom\'e, Jo\~ao P. C.'
'Cavaleiro, Jos\'e A. S.'
'Ribeiro-Claro, Paulo J. A.'
'Rocha, Jo\~ao'

_publ_section_title
;
 (<i>R</i>)-(1-Ammonioethyl)phosphonate
;
_journal_coeditor_code TK2694
_journal_issue 9
_journal_name_full 'Acta Crystallographica Section E'
_journal_page_first o2271
_journal_page_last o2272
_journal_paper_doi 10.1107/S1600536810030308
_journal_volume 66
_journal_year 2010
_chemical_formula_iupac 'C2 H8 N O3 P'
_chemical_formula_moiety 'C2 H8 N O3 P'
_chemical_formula_sum 'C2 H8 N O3 P'
_chemical_formula_weight 125.06
_chemical_name_systematic
;
(<i>R</i>)-(1-Ammonioethyl)phosphonate
;
_space_group_IT_number 19
_symmetry_cell_setting orthorhombic
_symmetry_space_group_name_Hall 'P 2ac 2ab'
_symmetry_space_group_name_H-M 'P 21 21 21'
_atom_sites_solution_hydrogens geom
_atom_sites_solution_primary direct
_atom_sites_solution_secondary difmap
_cell_angle_alpha 90.00
_cell_angle_beta 90.00
_cell_angle_gamma 90.00
_cell_formula_units_Z 4
_cell_length_a 4.82560(10)
_cell_length_b 10.3928(3)
_cell_length_c 10.4668(3)
_cell_measurement_reflns_used 3869
_cell_measurement_temperature 150(2)
_cell_measurement_theta_max 35.86
_cell_measurement_theta_min 2.76
_cell_volume 524.93(2)
_computing_cell_refinement 'SAINT-Plus (Bruker, 2006)'
_computing_data_collection 'APEX2 (Bruker, 2006)'
_computing_data_reduction 'SAINT-Plus (Bruker, 2005)'
_computing_molecular_graphics 'DIAMOND (Brandenburg, 2009)'
_computing_publication_material 'SHELXTL (Sheldrick, 2008)'
_computing_structure_refinement 'SHELXTL (Sheldrick, 2008)'
_computing_structure_solution 'SHELXTL (Sheldrick, 2008)'
_diffrn_ambient_temperature 150(2)
_diffrn_measured_fraction_theta_full 0.999
_diffrn_measured_fraction_theta_max 0.999
_diffrn_measurement_device_type 'Bruker X8 Kappa CCD APEXII'
_diffrn_measurement_method 'omega and phi scans'
_diffrn_radiation_monochromator graphite
_diffrn_radiation_source 'fine-focus sealed tube'
_diffrn_radiation_type MoK\a
_diffrn_radiation_wavelength 0.71073
_diffrn_reflns_av_R_equivalents 0.0266
_diffrn_reflns_av_sigmaI/netI 0.0291
_diffrn_reflns_limit_h_max 8
_diffrn_reflns_limit_h_min -7
_diffrn_reflns_limit_k_max 17
_diffrn_reflns_limit_k_min -16
_diffrn_reflns_limit_l_max 16
_diffrn_reflns_limit_l_min -17
_diffrn_reflns_number 7972
_diffrn_reflns_theta_full 36.29
_diffrn_reflns_theta_max 36.29
_diffrn_reflns_theta_min 3.89
_exptl_absorpt_coefficient_mu 0.423
_exptl_absorpt_correction_T_max 0.9833
_exptl_absorpt_correction_T_min 0.9510
_exptl_absorpt_correction_type multi-scan
_exptl_absorpt_process_details
;
(SADABS; Sheldrick, 1997)
;
_exptl_crystal_colour Colourless
_exptl_crystal_density_diffrn 1.583
_exptl_crystal_density_method 'not measured'
_exptl_crystal_description Prism
_exptl_crystal_F_000 264
_exptl_crystal_size_max 0.12
_exptl_crystal_size_mid 0.08
_exptl_crystal_size_min 0.04
_refine_diff_density_max 0.504
_refine_diff_density_min -0.256
_refine_ls_abs_structure_details 'Flack (1983), 1051 Friedel pairs'
_refine_ls_abs_structure_Flack 0.00(8)
_refine_ls_extinction_method none
_refine_ls_goodness_of_fit_ref 1.074
_refine_ls_hydrogen_treatment mixed
_refine_ls_matrix_type full
_refine_ls_number_parameters 77
_refine_ls_number_reflns 2535
_refine_ls_number_restraints 7
_refine_ls_restrained_S_all 1.076
_refine_ls_R_factor_all 0.0284
_refine_ls_R_factor_gt 0.0253
_refine_ls_shift/su_max 0.000
_refine_ls_shift/su_mean 0.000
_refine_ls_structure_factor_coef Fsqd
_refine_ls_weighting_details 'calc w=1/[\s^2^(Fo^2^)+(0.0415P)^2^] where P=(Fo^2^+2Fc^2^)/3'
_refine_ls_weighting_scheme calc
_refine_ls_wR_factor_gt 0.0682
_refine_ls_wR_factor_ref 0.0698
_reflns_number_gt 2362
_reflns_number_total 2535
_reflns_threshold_expression I>2\s(I)
_cod_data_source_file tk2694.cif
_cod_data_source_block I
_cod_database_code 2228028
_cod_database_fobs_code 2228028

loop_
_symmetry_equiv_pos_as_xyz
'x, y, z'
'-x+1/2, -y, z+1/2'
'-x, y+1/2, -z+1/2'
'x+1/2, -y+1/2, -z'

loop_
_atom_site_type_symbol
_atom_site_label
_atom_site_fract_x
_atom_site_fract_y
_atom_site_fract_z
_atom_site_U_iso_or_equiv
_atom_site_adp_type
_atom_site_calc_flag
_atom_site_refinement_flags
_atom_site_occupancy
_atom_site_disorder_assembly
_atom_site_disorder_group
P P1 0.12299(5) 0.08570(2) 0.11153(2) 0.01023(6) Uani d . 1 . .
O O1 0.15178(17) 0.13133(7) -0.02404(7) 0.01436(13) Uani d . 1 . .
O O2 0.33072(15) -0.02579(7) 0.14607(8) 0.01551(14) Uani d D 1 . .
H H4 0.512(2) 0.0009(18) 0.1437(15) 0.023 Uiso d D 1 . .
O O3 -0.16015(15) 0.03922(8) 0.15035(8) 0.01671(15) Uani d . 1 . .
N N1 0.15332(19) 0.34471(8) 0.15951(8) 0.01264(14) Uani d D 1 . .
H H1 0.290(2) 0.3648(15) 0.0983(11) 0.019 Uiso d D 1 . .
H H2 0.152(3) 0.4080(12) 0.2239(10) 0.019 Uiso d D 1 . .
H H3 -0.0211(19) 0.3439(15) 0.1171(13) 0.019 Uiso d D 1 . .
C C1 0.2286(2) 0.21731(10) 0.21766(9) 0.01326(17) Uani d . 1 . .
H H1A 0.4352 0.2143 0.2248 0.016 Uiso calc R 1 . .
C C2 0.1111(4) 0.20387(11) 0.35212(10) 0.0253(2) Uani d . 1 . .
H H2A 0.1924 0.2698 0.4075 0.038 Uiso calc R 1 . .
H H2B 0.1557 0.1184 0.3858 0.038 Uiso calc R 1 . .
H H2C -0.0906 0.2148 0.3495 0.038 Uiso calc R 1 . .

loop_
_atom_site_aniso_label
_atom_site_aniso_U_11
_atom_site_aniso_U_22
_atom_site_aniso_U_33
_atom_site_aniso_U_12
_atom_site_aniso_U_13
_atom_site_aniso_U_23
P1 0.00725(9) 0.01088(9) 0.01254(9) -0.00054(8) -0.00037(8) 0.00118(8)
O1 0.0141(3) 0.0168(3) 0.0121(3) -0.0005(3) -0.0003(3) 0.0012(2)
O2 0.0087(3) 0.0130(3) 0.0248(4) 0.0004(2) -0.0024(2) 0.0025(3)
O3 0.0076(3) 0.0195(3) 0.0229(3) -0.0017(2) 0.0002(3) 0.0051(3)
N1 0.0126(3) 0.0122(3) 0.0132(3) 0.0000(3) 0.0000(3) -0.0004(3)
C1 0.0134(4) 0.0137(4) 0.0126(4) -0.0001(3) -0.0025(3) 0.0011(3)
C2 0.0425(7) 0.0216(5) 0.0118(4) 0.0001(5) 0.0004(5) 0.0019(4)

loop_
_atom_type_symbol
_atom_type_description
_atom_type_scat_dispersion_real
_atom_type_scat_dispersion_imag
_atom_type_scat_source
C C 0.0033 0.0016 'International Tables Vol C Tables 4.2.6.8 and 6.1.1.4'
H H 0.0000 0.0000 'International Tables Vol C Tables 4.2.6.8 and 6.1.1.4'
N N 0.0061 0.0033 'International Tables Vol C Tables 4.2.6.8 and 6.1.1.4'
O O 0.0106 0.0060 'International Tables Vol C Tables 4.2.6.8 and 6.1.1.4'
P P 0.1023 0.0942 'International Tables Vol C Tables 4.2.6.8 and 6.1.1.4'

loop_
_geom_angle_atom_site_label_1
_geom_angle_atom_site_label_2
_geom_angle_atom_site_label_3
_geom_angle_site_symmetry_1
_geom_angle_site_symmetry_3
_geom_angle
_geom_angle_publ_flag
O1 P1 O3 . . 116.12(4) ?
O1 P1 O2 . . 112.98(4) ?
O3 P1 O2 . . 106.25(4) ?
O1 P1 C1 . . 108.11(5) ?
O3 P1 C1 . . 109.15(5) ?
O2 P1 C1 . . 103.46(4) ?
P1 O2 H4 . . 112.2(12) ?
C1 N1 H1 . . 107.5(10) ?
C1 N1 H2 . . 109.1(9) ?
H1 N1 H2 . . 109.6(9) ?
C1 N1 H3 . . 113.3(10) ?
H1 N1 H3 . . 107.7(9) ?
H2 N1 H3 . . 109.5(10) ?
N1 C1 C2 . . 111.41(9) ?
N1 C1 P1 . . 110.17(6) ?
C2 C1 P1 . . 112.80(8) ?
N1 C1 H1A . . 107.4 ?
C2 C1 H1A . . 107.4 ?
P1 C1 H1A . . 107.4 ?
C1 C2 H2A . . 109.5 ?
C1 C2 H2B . . 109.5 ?
H2A C2 H2B . . 109.5 ?
C1 C2 H2C . . 109.5 ?
H2A C2 H2C . . 109.5 ?
H2B C2 H2C . . 109.5 ?

loop_
_geom_bond_atom_site_label_1
_geom_bond_atom_site_label_2
_geom_bond_site_symmetry_2
_geom_bond_distance
_geom_bond_publ_flag
P1 O1 . 1.5025(8) ?
P1 O3 . 1.5051(8) ?
P1 O2 . 1.5742(8) ?
P1 C1 . 1.8344(10) ?
O2 H4 . 0.918(9) ?
N1 C1 . 1.5018(13) ?
N1 H1 . 0.943(8) ?
N1 H2 . 0.942(7) ?
N1 H3 . 0.951(7) ?
C1 C2 . 1.5238(16) ?
C1 H1A . 1.0000 ?
C2 H2A . 0.9800 ?
C2 H2B . 0.9800 ?
C2 H2C . 0.9800 ?

loop_
_geom_hbond_atom_site_label_D
_geom_hbond_atom_site_label_H
_geom_hbond_atom_site_label_A
_geom_hbond_site_symmetry_A
_geom_hbond_distance_DH
_geom_hbond_distance_HA
_geom_hbond_distance_DA
_geom_hbond_angle_DHA
O2 H4 O3 1_655 0.918(9) 1.633(9) 2.5484(10) 174.7(17)
N1 H1 O1 4 0.943(8) 1.911(8) 2.8033(11) 157.0(14)
N1 H2 O3 3 0.942(7) 1.895(8) 2.8369(12) 177.6(14)
N1 H3 O1 4_455 0.951(7) 1.873(8) 2.8160(12) 170.7(14)

loop_
_geom_torsion_atom_site_label_1
_geom_torsion_atom_site_label_2
_geom_torsion_atom_site_label_3
_geom_torsion_atom_site_label_4
_geom_torsion_site_symmetry_1
_geom_torsion_site_symmetry_2
_geom_torsion_site_symmetry_3
_geom_torsion_site_symmetry_4
_geom_torsion
_geom_torsion_publ_flag
O1 P1 C1 N1 . . . . 33.30(8) ?
O3 P1 C1 N1 . . . . -93.86(7) ?
O2 P1 C1 N1 . . . . 153.33(7) ?
O1 P1 C1 C2 . . . . 158.48(8) ?
O3 P1 C1 C2 . . . . 31.32(10) ?
O2 P1 C1 C2 . . . . -81.49(9) ?

loop_
_cod_related_entry_id
_cod_related_entry_database
_cod_related_entry_code
1 ChemSpider 161669
